data_4322746
loop_
_publ_author_name
'S. Jurisson'
'M.M. Halihan'
'J.D. Lydon'
'C.L. Barnes'
'D.P. Nowotnik'
'A.D. Nunn'

_publ_contact_author
;
S. Jurisson
Chemistry Department
University of Missouri
Columbia, Missouri 65211 USA
;
_publ_section_title
;
 Linkage Isomerization of MSCN(CDOH)2(CDO)BMe to MNCS(CDOH)2(CDO)BMe (M =
 Tc, Re). Crystal Structures of TcNCS(CDOH)2(CDO)BMe,
 ReNCS(CDOH)2(CDO)BMe, and ReSCN(CDOH)2(CDO)BMe
;
_journal_name_full 'Inorganic Chemistry'
_journal_page_first 1922
_journal_page_last 1928
_journal_paper_doi 10.1021/ic971145i
_journal_volume 37
_journal_year 1998
_chemical_formula_moiety 'C21 H26 B N7 O8 S Cl2 Re '
_chemical_formula_sum 'C21 H26 B Cl2 N7 O8 Re S'
_chemical_formula_weight 804.45
_chemical_name_systematic ?
_space_group_IT_number 14
_symmetry_cell_setting monoclinic
_symmetry_space_group_name_Hall '-P 2ybc'
_symmetry_space_group_name_H-M 'P 1 21/c 1'
_cell_angle_alpha 90.0
_cell_angle_beta 100.4640(10)
_cell_angle_gamma 90.0
_cell_formula_units_Z 4
_cell_length_a 10.0866(6)
_cell_length_b 26.3010(20)
_cell_length_c 12.4592(7)
_cell_measurement_reflns_used 8003
_cell_measurement_temperature 293
_cell_measurement_theta_max 25.00
_cell_measurement_theta_min 5.00
_cell_volume 3250.3(4)
_computing_data_reduction 'NRCVAX DATRD2'
_computing_molecular_graphics NRCVAX
_computing_publication_material 'NRCVAX TABLES Jan 94 Version'
_computing_structure_refinement 'NRCVAX LSTSQ'
_computing_structure_solution 'NRCVAX SOLVER'
_diffrn_ambient_temperature 293
_diffrn_measurement_device 'Siemens R 3     '
_diffrn_measurement_method 'Omega scan b/P/b        '
_diffrn_radiation_monochromator graphite
_diffrn_radiation_source 'xray tube'
_diffrn_radiation_type 'Molybdenum K\a'
_diffrn_radiation_wavelength 0.70930
_diffrn_reflns_av_R_equivalents 0.051
_diffrn_reflns_limit_h_max 12
_diffrn_reflns_limit_h_min -12
_diffrn_reflns_limit_k_max 33
_diffrn_reflns_limit_k_min 0
_diffrn_reflns_limit_l_max 15
_diffrn_reflns_limit_l_min 0
_diffrn_reflns_number 21858
_diffrn_reflns_theta_max 27.00
_diffrn_reflns_theta_min 0.00
_exptl_absorpt_coefficient_mu 4.07
_exptl_absorpt_correction_T_max 1.0000
_exptl_absorpt_correction_T_min 0.58
_exptl_absorpt_correction_type SADABS
_exptl_crystal_density_diffrn 1.644
_exptl_crystal_F_000 1577.07
_exptl_crystal_size_max 0.01
_exptl_crystal_size_mid 0.25
_exptl_crystal_size_min 0.35
_refine_diff_density_max 4.43
_refine_diff_density_min -6.45
_refine_ls_goodness_of_fit_obs 2.41
_refine_ls_matrix_type full
_refine_ls_number_parameters 365
_refine_ls_number_reflns 5598
_refine_ls_R_factor_all 0.100
_refine_ls_R_factor_obs 0.100
_refine_ls_shift/esd_max 0.026
_refine_ls_structure_factor_coef F
_refine_ls_weighting_details 'w = 1/(\s^2^(F)+0.0015F^2^)'
_refine_ls_weighting_scheme calc
_refine_ls_wR_factor_all 0.141
_refine_ls_wR_factor_obs 0.141
_reflns_number_observed 5599
_reflns_number_total 7050
_reflns_observed_criterion 'Inet > 2.0\s(Inet)'
_cod_data_source_file ic971145i_1.cif
_cod_data_source_block Re-SCN
_cod_depositor_comments
;
The following automatic conversions were performed:

'_refine_ls_weighting_scheme' value '1/(\s^2^(F)+0.0015F^2^)' was
changed to 'calc'. New tag '_refine_ls_weighting_details' was
created. The value of the new tag was set to 'w =
1/(\s^2^(F)+0.0015F^2^)'.

Automatic conversion script
Id: cif_fix_values 3143 2015-03-26 13:38:13Z robertas 
;
_cod_original_sg_symbol_H-M 'P 21/c'
_cod_original_formula_sum 'C21 H26 B N7 O8 S Cl2 Re '
_cod_database_code 4322746

loop_
_symmetry_equiv_pos_as_xyz
x,y,z
-x,-y,-z
-x,1/2+y,1/2-z
x,1/2-y,1/2+z

loop_
_atom_site_aniso_label
_atom_site_aniso_U_11
_atom_site_aniso_U_22
_atom_site_aniso_U_33
_atom_site_aniso_U_12
_atom_site_aniso_U_13
_atom_site_aniso_U_23
_atom_site_aniso_type_symbol
Re 0.0210(4) 0.0365(4) 0.0251(4) -0.0024(3) 0.00120(24) -0.0029(3) Re
S 0.054(3) 0.062(3) 0.0330(22) 0.0023(25) 0.0131(23) 0.0078(22) S
O1 0.041(8) 0.039(7) 0.052(7) -0.006(6) 0.004(6) 0.005(6) O
O2 0.033(8) 0.069(9) 0.043(7) -0.019(6) 0.002(6) -0.006(6) O
O3 0.029(7) 0.047(7) 0.052(7) -0.004(5) 0.007(6) -0.012(6) O
O4 0.027(8) 0.078(10) 0.058(8) -0.004(7) 0.001(7) -0.029(7) O
O5 0.026(7) 0.030(7) 0.070(9) -0.010(5) -0.002(6) -0.008(6) O
O6 0.040(7) 0.041(7) 0.035(6) -0.016(5) 0.000(5) 0.003(5) O
N1 0.030(8) 0.041(8) 0.040(8) -0.010(6) 0.016(7) -0.010(6) N
N2 0.019(7) 0.049(8) 0.028(6) 0.006(6) 0.008(6) -0.002(6) N
N3 0.028(8) 0.031(7) 0.033(7) 0.002(6) -0.004(6) -0.005(6) N
N4 0.014(7) 0.046(9) 0.045(8) -0.004(6) -0.004(6) -0.009(7) N
N5 0.030(8) 0.031(8) 0.045(8) -0.004(6) -0.008(7) 0.004(6) N
N6 0.021(8) 0.040(8) 0.039(7) -0.014(6) 0.009(6) -0.005(6) N
N7 0.064(17) 0.096(19) 0.15(3) 0.045(13) 0.025(17) 0.037(16) N
C1 0.052(13) 0.066(13) 0.026(8) 0.026(10) 0.011(9) 0.006(8) C
C2 0.068(17) 0.055(14) 0.078(15) 0.013(11) 0.023(13) 0.028(12) C
C3 0.16(4) 0.14(3) 0.046(14) 0.013(24) 0.018(19) 0.059(17) C
C4 0.069(19) 0.098(20) 0.072(16) 0.026(15) 0.023(14) 0.047(14) C
C5 0.064(15) 0.067(14) 0.030(9) 0.012(11) -0.003(9) -0.006(9) C
C6 0.032(10) 0.036(10) 0.037(9) 0.007(7) 0.007(8) -0.004(7) C
C7 0.032(10) 0.044(10) 0.020(7) -0.001(7) 0.003(7) 0.001(7) C
C8 0.048(13) 0.045(11) 0.050(11) 0.002(9) 0.008(10) 0.000(9) C
C9 0.083(21) 0.089(19) 0.080(17) 0.034(15) 0.030(16) -0.004(15) C
C10 0.026(11) 0.113(20) 0.061(13) -0.005(11) 0.018(10) -0.022(13) C
C11 0.034(11) 0.073(14) 0.048(11) 0.000(9) 0.018(9) -0.003(10) C
C12 0.032(10) 0.058(12) 0.034(9) 0.025(8) 0.010(8) -0.003(8) C
C13 0.037(10) 0.025(8) 0.040(9) 0.003(7) 0.017(8) 0.001(7) C
C14 0.035(11) 0.042(11) 0.077(13) -0.004(8) 0.026(10) -0.015(10) C
C15 0.028(14) 0.097(22) 0.21(4) 0.009(13) 0.010(19) -0.072(23) C
C16 0.046(19) 0.071(21) 0.37(7) 0.006(15) 0.00(3) -0.08(3) C
C17 0.046(12) 0.037(11) 0.056(11) -0.002(9) -0.015(10) -0.016(9) C
C18 0.019(9) 0.062(12) 0.029(8) -0.017(8) 0.010(7) -0.012(8) C
C19 0.054(15) 0.042(12) 0.089(16) -0.003(10) -0.025(12) -0.025(11) C
C20 0.103(23) 0.112(20) 0.034(11) -0.029(17) 0.048(14) 0.001(12) C
B 0.024(11) 0.051(12) 0.047(11) 0.009(9) 0.019(9) -0.019(9) B

loop_
_atom_site_label
_atom_site_fract_x
_atom_site_fract_y
_atom_site_fract_z
_atom_site_U_iso_or_equiv
_atom_site_thermal_displace_type
_atom_site_calc_flag
_atom_site_refinement_flags
_atom_site_type_symbol
Re 0.36622(6) 0.305237(24) 0.30890(5) 0.0279(3) Uij ? . Re
S 0.3984(6) 0.25676(20) 0.4799(4) 0.049(3) Uij ? . S
O1 0.5056(13) 0.4005(4) 0.2450(10) 0.045(7) Uij ? . O
O2 0.1369(13) 0.2626(5) 0.1464(10) 0.049(8) Uij ? . O
O3 0.4882(12) 0.3958(4) 0.4384(10) 0.043(7) Uij ? . O
O4 0.0714(13) 0.2772(6) 0.3315(11) 0.055(8) Uij ? . O
O5 0.6560(12) 0.3404(4) 0.3576(11) 0.043(7) Uij ? . O
O6 0.3147(13) 0.1967(4) 0.2062(9) 0.040(6) Uij ? . O
N1 0.4022(14) 0.3655(5) 0.2140(11) 0.036(8) Uij ? . N
N2 0.2284(13) 0.3015(5) 0.1656(10) 0.032(7) Uij ? . N
N3 0.3762(14) 0.3658(5) 0.4162(11) 0.032(7) Uij ? . N
N4 0.1815(13) 0.3104(5) 0.3611(12) 0.036(7) Uij ? . N
N5 0.5728(15) 0.3012(5) 0.3159(12) 0.037(8) Uij ? . N
N6 0.4085(13) 0.2334(5) 0.2468(11) 0.033(7) Uij ? . N
N7 0.630(3) 0.1919(9) 0.5016(25) 0.102(18) Uij ? . N
C1 0.3323(21) 0.3718(8) 0.1096(13) 0.047(11) Uij ? . C
C2 0.3555(25) 0.4135(8) 0.0335(20) 0.066(15) Uij ? . C
C3 0.268(4) 0.4015(13) -0.0763(20) 0.116(25) Uij ? . C
C4 0.132(3) 0.3851(10) -0.0828(21) 0.078(17) Uij ? . C
C5 0.1299(23) 0.3363(8) -0.0183(15) 0.055(12) Uij ? . C
C6 0.2271(18) 0.3351(6) 0.0872(13) 0.035(9) Uij ? . C
C7 0.2801(17) 0.3768(6) 0.4647(12) 0.033(9) Uij ? . C
C8 0.2802(20) 0.4169(7) 0.5486(15) 0.048(11) Uij ? . C
C9 0.140(3) 0.4274(10) 0.5680(21) 0.082(18) Uij ? . C
C10 0.0576(21) 0.3823(10) 0.5857(18) 0.065(15) Uij ? . C
C11 0.0399(20) 0.3455(8) 0.4865(15) 0.050(12) Uij ? . C
C12 0.1668(18) 0.3438(7) 0.4375(13) 0.041(10) Uij ? . C
C13 0.6320(18) 0.2605(6) 0.2898(13) 0.033(8) Uij ? . C
C14 0.7768(19) 0.2545(7) 0.2988(17) 0.049(12) Uij ? . C
C15 0.809(3) 0.2060(11) 0.248(3) 0.112(25) Uij ? . C
C16 0.727(3) 0.1669(12) 0.233(5) 0.17(4) Uij ? . C
C17 0.5766(21) 0.1701(7) 0.2146(16) 0.049(10) Uij ? . C
C18 0.5305(16) 0.2202(7) 0.2503(13) 0.036(9) Uij ? . C
C19 0.7009(23) 0.4351(8) 0.3827(20) 0.066(13) Uij ? . C
C20 0.531(3) 0.2171(11) 0.4920(17) 0.079(17) Uij ? . C
B 0.5844(20) 0.3889(8) 0.3575(17) 0.039(10) Uij ? . B
H2a 0.461 0.416 0.030 0.0772 Uiso ? . H
H2b 0.323 0.450 0.061 0.0772 Uiso ? . H
H3a 0.320 0.371 -0.111 0.1258 Uiso ? . H
H3b 0.268 0.435 -0.125 0.1258 Uiso ? . H
H4a 0.080 0.416 -0.050 0.0896 Uiso ? . H
H4b 0.089 0.380 -0.168 0.0896 Uiso ? . H
H5a 0.141 0.303 -0.068 0.0637 Uiso ? . H
H5b 0.030 0.337 0.001 0.0637 Uiso ? . H
H8a 0.343 0.405 0.624 0.0578 Uiso ? . H
H8b 0.321 0.451 0.520 0.0578 Uiso ? . H
H9a 0.150 0.451 0.641 0.0942 Uiso ? . H
H9b 0.085 0.448 0.499 0.0942 Uiso ? . H
H10a 0.109 0.362 0.657 0.0765 Uiso ? . H
H10b -0.041 0.394 0.599 0.0765 Uiso ? . H
H11a -0.043 0.359 0.426 0.0617 Uiso ? . H
H11b 0.018 0.308 0.512 0.0617 Uiso ? . H
H14a 0.814 0.286 0.256 0.0611 Uiso ? . H
H14b 0.824 0.256 0.384 0.0611 Uiso ? . H
H15a 0.907 0.194 0.292 0.1206 Uiso ? . H
H15b 0.809 0.235 0.153 0.9647 Uiso ? . H
H16a 0.761 0.138 0.182 0.1721 Uiso ? . H
H16b 0.741 0.153 0.316 0.1721 Uiso ? . H
H17a 0.554 0.168 0.127 0.0561 Uiso ? . H
H17b 0.526 0.140 0.249 0.0561 Uiso ? . H
H21a 0.438 0.490 0.355 0.1544 Uiso ? . H
H21b 0.390 0.554 0.364 0.1547 Uiso ? . H
Cl1 0.4454(15) 0.5369(4) 0.2059(11) 0.167(12) Uij ? . Cl
Cl2 0.1997(18) 0.5074(8) 0.2841(14) 0.241(17) Uij ? . Cl
C21 0.382(4) 0.5206(15) 0.311(4) 0.16(4) Uij ? . C
OW1 0.9597(16) 0.3928(7) 0.1957(10) 0.079(10) Uij ? . O
OW2 0.773(5) 0.4413(15) 0.056(4) 0.249(18) Uiso ? . O

loop_
_atom_type_symbol
_atom_type_description
_atom_type_scat_dispersion_real
_atom_type_scat_dispersion_imag
_atom_type_scat_source
C ? 0.002 0.002 'International Tables Vol. IV Table 2.2B'
H ? 0.000 0.000 'International Tables Vol. IV Table 2.2B'
B ? 0.000 0.001 'International Tables Vol. IV Table 2.2B'
N ? 0.004 0.003 'International Tables Vol. IV Table 2.2B'
O ? 0.008 0.006 'International Tables Vol. IV Table 2.2B'
S ? 0.110 0.124 'International Tables Vol. IV Table 2.2B'
Cl ? 0.132 0.159 'International Tables Vol. IV Table 2.2B'
Re ? -1.598 7.232 'International Tables Vol. IV Table 2.2B'

loop_
_geom_angle_atom_site_label_1
_geom_angle_atom_site_label_2
_geom_angle_atom_site_label_3
_geom_angle
_geom_angle_site_symmetry_1
_geom_angle_site_symmetry_2
_geom_angle_site_symmetry_3
_geom_angle_publ_flag
S Re N1 153.4(4) ? ? ? ?
S Re N2 133.7(4) ? ? ? ?
S Re N3 81.7(4) ? ? ? ?
S Re N4 75.4(4) ? ? ? ?
S Re N5 87.9(4) ? ? ? ?
S Re N6 81.4(4) ? ? ? ?
N1 Re N2 72.5(6) ? ? ? ?
N1 Re N3 77.6(5) ? ? ? ?
N1 Re N4 113.1(6) ? ? ? ?
N1 Re N5 77.4(6) ? ? ? ?
N1 Re N6 114.3(5) ? ? ? ?
N2 Re N3 123.0(5) ? ? ? ?
N2 Re N4 76.9(5) ? ? ? ?
N2 Re N5 123.4(5) ? ? ? ?
N2 Re N6 77.8(5) ? ? ? ?
N3 Re N4 72.0(5) ? ? ? ?
N3 Re N5 94.7(5) ? ? ? ?
N3 Re N6 159.2(6) ? ? ? ?
N4 Re N5 159.7(6) ? ? ? ?
N4 Re N6 115.0(5) ? ? ? ?
N5 Re N6 72.6(5) ? ? ? ?
Re S C20 112.2(6) ? ? ? ?
N1 O1 B 111.3(12) ? ? ? ?
N3 O3 B 113.4(12) ? ? ? ?
N5 O5 B 112.7(13) ? ? ? ?
Re N1 O1 123.7(11) ? ? ? ?
Re N1 C1 121.8(12) ? ? ? ?
O1 N1 C1 114.3(14) ? ? ? ?
Re N2 O2 121.1(10) ? ? ? ?
Re N2 C6 121.7(12) ? ? ? ?
O2 N2 C6 117.2(14) ? ? ? ?
Re N3 O3 121.2(9) ? ? ? ?
Re N3 C7 122.2(12) ? ? ? ?
O3 N3 C7 116.6(13) ? ? ? ?
Re N4 O4 125.8(9) ? ? ? ?
Re N4 C12 119.4(12) ? ? ? ?
O4 N4 C12 114.4(13) ? ? ? ?
Re N5 O5 121.2(10) ? ? ? ?
Re N5 C13 122.5(12) ? ? ? ?
O5 N5 C13 116.1(14) ? ? ? ?
Re N6 O6 126.0(10) ? ? ? ?
Re N6 C18 119.4(11) ? ? ? ?
O6 N6 C18 114.5(13) ? ? ? ?
N1 C1 C2 125.2(20) ? ? ? ?
N1 C1 C6 109.9(15) ? ? ? ?
C2 C1 C6 124.7(18) ? ? ? ?
C1 C2 C3 106.6(21) ? ? ? ?
C2 C3 C4 120.5(21) ? ? ? ?
C3 C4 C5 109.3(21) ? ? ? ?
C4 C5 C6 114.6(20) ? ? ? ?
N2 C6 C1 113.8(16) ? ? ? ?
N2 C6 C5 125.8(17) ? ? ? ?
C1 C6 C5 120.4(16) ? ? ? ?
N3 C7 C8 126.6(16) ? ? ? ?
N3 C7 C12 113.4(14) ? ? ? ?
C8 C7 C12 119.9(14) ? ? ? ?
C7 C8 C9 111.3(18) ? ? ? ?
C8 C9 C10 116.5(19) ? ? ? ?
C9 C10 C11 111.4(16) ? ? ? ?
C10 C11 C12 110.9(16) ? ? ? ?
N4 C12 C7 112.7(13) ? ? ? ?
N4 C12 C11 121.5(18) ? ? ? ?
C7 C12 C11 125.8(15) ? ? ? ?
N5 C13 C14 124.8(16) ? ? ? ?
N5 C13 C18 110.5(15) ? ? ? ?
C14 C13 C18 124.7(14) ? ? ? ?
C13 C14 C15 110.8(17) ? ? ? ?
C14 C15 C16 123.6(24) ? ? ? ?
C15 C16 C17 125(3) ? ? ? ?
C16 C17 C18 111.6(18) ? ? ? ?
N6 C18 C13 114.7(15) ? ? ? ?
N6 C18 C17 125.7(15) ? ? ? ?
C13 C18 C17 119.5(15) ? ? ? ?
S C20 N7 175(3) ? ? ? ?
O1 B O3 107.3(14) ? ? ? ?
O1 B O5 110.7(13) ? ? ? ?
O1 B C19 105.0(15) ? ? ? ?
O3 B O5 118.2(15) ? ? ? ?
O3 B C19 107.2(14) ? ? ? ?
O5 B C19 107.5(14) ? ? ? ?
Cl2 Cl1 C21 34.6(15) ? ? ? ?
Cl1 Cl2 C21 29.8(14) ? ? ? ?

loop_
_geom_bond_atom_site_label_1
_geom_bond_atom_site_label_2
_geom_bond_distance
_geom_bond_site_symmetry_1
_geom_bond_site_symmetry_2
_geom_bond_publ_flag
Re S 2.453(4) ? ? ?
Re N1 2.048(13) ? ? ?
Re N2 2.057(14) ? ? ?
Re N3 2.070(12) ? ? ?
Re N4 2.086(13) ? ? ?
Re N5 2.073(15) ? ? ?
Re N6 2.114(13) ? ? ?
S C20 1.68(3) ? ? ?
O1 N1 1.393(18) ? ? ?
O1 B 1.51(3) ? ? ?
O2 N2 1.369(18) ? ? ?
O3 N3 1.364(18) ? ? ?
O3 B 1.532(18) ? ? ?
O4 N4 1.409(19) ? ? ?
O5 N5 1.371(18) ? ? ?
O5 B 1.465(22) ? ? ?
O6 N6 1.382(17) ? ? ?
N1 C1 1.372(24) ? ? ?
N2 C6 1.316(21) ? ? ?
N3 C7 1.266(20) ? ? ?
N4 C12 1.322(21) ? ? ?
N5 C13 1.296(21) ? ? ?
N6 C18 1.272(21) ? ? ?
N7 C20 1.19(4) ? ? ?
C1 C2 1.50(3) ? ? ?
C1 C6 1.42(3) ? ? ?
C2 C3 1.52(4) ? ? ?
C3 C4 1.43(5) ? ? ?
C4 C5 1.51(3) ? ? ?
C5 C6 1.49(3) ? ? ?
C7 C8 1.485(24) ? ? ?
C7 C12 1.43(3) ? ? ?
C8 C9 1.50(3) ? ? ?
C9 C10 1.49(4) ? ? ?
C10 C11 1.56(3) ? ? ?
C11 C12 1.515(22) ? ? ?
C13 C14 1.45(3) ? ? ?
C13 C18 1.493(24) ? ? ?
C14 C15 1.49(3) ? ? ?
C15 C16 1.31(4) ? ? ?
C16 C17 1.50(4) ? ? ?
C17 C18 1.49(3) ? ? ?
C19 B 1.68(3) ? ? ?
Cl1 Cl2 2.927(21) ? ? ?
Cl1 C21 1.61(5) ? ? ?

loop_
_geom_contact_atom_site_label_1
_geom_contact_atom_site_label_2
_geom_contact_distance
_geom_contact_site_symmetry_1
_geom_contact_site_symmetry_2
_geom_contact_publ_flag
? ? ? ? ? ?
